data_7709866
loop_
_publ_author_name
'Esarte Palomero, Orhi'
'Jones, Richard A.'

_publ_section_title
;
 Ferrocene Tethered Boramidinate Frustrated Lewis Pairs: Stepwise Capture
 of CO2 and CO
;
_journal_name_full 'Dalton Transactions'
_journal_paper_doi 10.1039/D2DT00691J
_journal_year 2022
_chemical_formula_moiety 'C16 H6 F24 O6 Zn'
_chemical_formula_sum 'C16 H6 F24 O6 Zn'
_chemical_formula_weight 815.58
_space_group_crystal_system triclinic
_space_group_IT_number 2
_space_group_name_Hall '-P 1'
_space_group_name_H-M_alt 'P -1'
_atom_sites_solution_hydrogens difmap
_atom_sites_solution_primary dual
_audit_block_doi 10.5517/ccdc.csd.cc286fwt
_audit_creation_date 2020-09-13
_audit_creation_method
;
Olex2 1.2
(compiled 2018.05.29 svn.r3508 for OlexSys, GUI svn.r5506)
;
_audit_update_record
;
2021-06-22 deposited with the CCDC.	2022-03-18 downloaded from the CCDC.
;
_cell_angle_alpha 72.590(9)
_cell_angle_beta 86.231(9)
_cell_angle_gamma 88.879(10)
_cell_formula_units_Z 1
_cell_length_a 5.1723(8)
_cell_length_b 10.8211(12)
_cell_length_c 11.3985(9)
_cell_measurement_reflns_used 1992
_cell_measurement_temperature 100.04(11)
_cell_measurement_theta_max 72.6560
_cell_measurement_theta_min 4.0240
_cell_volume 607.43(13)
_computing_cell_refinement 'CrysAlisPro 1.171.40.71a (Rigaku OD, 2020)'
_computing_data_collection 'CrysAlisPro 1.171.40.71a (Rigaku OD, 2020)'
_computing_data_reduction 'CrysAlisPro 1.171.40.71a (Rigaku OD, 2020)'
_computing_molecular_graphics 'Olex2 (Dolomanov et al., 2009)'
_computing_publication_material 'Olex2 (Dolomanov et al., 2009)'
_computing_structure_refinement 'ShelXL (Sheldrick, 2015)'
_computing_structure_solution 'ShelXT (Sheldrick, 2015)'
_diffrn_ambient_temperature 100.04(11)
_diffrn_detector_area_resol_mean 5.2940
_diffrn_detector_type AtlasS2
_diffrn_measured_fraction_theta_full 0.984
_diffrn_measured_fraction_theta_max 0.983
_diffrn_measurement_details
;
List of Runs (angles in degrees, time in seconds):

  # Type    Start    End  Width  t~exp~   \w     \q     \k     \f   Frames
#--------------------------------------------------------------------------
  1  \w    -69.00  32.00   1.00   10.00    --  -41.59  57.00   0.00  101
  2  \w    -63.00  33.00   1.00   10.00    --  -41.59  38.00 -90.00   96
  3  \w    -74.00  26.00   1.00   10.00    --  -41.59  77.00 120.00  100
  4  \w     97.00 160.00   1.00   35.00    --  107.09 125.00 -60.00   63
  5  \w     32.00 134.00   1.00   35.00    --  107.09 -30.00-180.00  102
  6  \w     39.00 112.00   1.00   35.00    --  107.09-125.00-180.00   73
  7  \w     81.00 172.00   1.00   35.00    --  107.09  45.00   0.00   91
  8  \w    100.00 175.00   1.00   35.00    --  107.09  45.00 120.00   75
  9  \w     25.00 100.00   1.00   35.00    --  107.09 -94.00  30.00   75
 10  \w     98.00 123.00   1.00   35.00    --  107.09 125.00-150.00   25
 11  \w    140.00 167.00   1.00   35.00    --  107.09 125.00-150.00   27
 12  \w     46.00 106.00   1.00   35.00    --  107.09 -94.00 -60.00   60
 13  \w     41.00 106.00   1.00   35.00    --  107.09 -94.00-150.00   65
 14  \w     31.00 124.00   1.00   35.00    --  107.09 -30.00 -30.00   93
;
_diffrn_measurement_device 'four-circle diffractometer'
_diffrn_measurement_device_type 'SuperNova, Dual, Cu at home/near, AtlasS2'
_diffrn_measurement_method '\w scans'
_diffrn_radiation_type CuK\a
_diffrn_radiation_wavelength 1.54184
_diffrn_reflns_av_R_equivalents 0.0346
_diffrn_reflns_av_unetI/netI 0.0335
_diffrn_reflns_Laue_measured_fraction_full 0.984
_diffrn_reflns_Laue_measured_fraction_max 0.983
_diffrn_reflns_limit_h_max 6
_diffrn_reflns_limit_h_min -6
_diffrn_reflns_limit_k_max 13
_diffrn_reflns_limit_k_min -12
_diffrn_reflns_limit_l_max 13
_diffrn_reflns_limit_l_min -8
_diffrn_reflns_number 3523
_diffrn_reflns_point_group_measured_fraction_full 0.984
_diffrn_reflns_point_group_measured_fraction_max 0.983
_diffrn_reflns_theta_full 67.684
_diffrn_reflns_theta_max 68.221
_diffrn_reflns_theta_min 4.073
_exptl_absorpt_coefficient_mu 3.541
_exptl_absorpt_correction_T_max 1.00000
_exptl_absorpt_correction_T_min 0.50318
_exptl_absorpt_correction_type multi-scan
_exptl_absorpt_process_details
;
CrysAlisPro 1.171.40.71a (Rigaku Oxford Diffraction, 2020)
Empirical absorption correction using spherical harmonics,
 implemented in SCALE3 ABSPACK scaling algorithm.
;
_exptl_crystal_colour colourless
_exptl_crystal_colour_primary colourless
_exptl_crystal_density_diffrn 2.230
_exptl_crystal_description plank
_exptl_crystal_F_000 396
_exptl_crystal_preparation 'Prepared in-situ under crystallization conditions'
_exptl_crystal_recrystallization_method
'Grown from a biphasic mixture of an aqueous solution containing the metal salt and a perfluorocarbon phase containing the acac ligand'
_exptl_crystal_size_max 0.497
_exptl_crystal_size_mid 0.047
_exptl_crystal_size_min 0.023
_refine_diff_density_max 1.977
_refine_diff_density_min -1.096
_refine_diff_density_rms 0.190
_refine_ls_extinction_method none
_refine_ls_goodness_of_fit_ref 1.080
_refine_ls_hydrogen_treatment mixed
_refine_ls_matrix_type full
_refine_ls_number_parameters 219
_refine_ls_number_reflns 2188
_refine_ls_number_restraints 0
_refine_ls_restrained_S_all 1.080
_refine_ls_R_factor_all 0.0683
_refine_ls_R_factor_gt 0.0657
_refine_ls_shift/su_max 0.000
_refine_ls_shift/su_mean 0.000
_refine_ls_structure_factor_coef Fsqd
_refine_ls_weighting_details 'w=1/[\s^2^(Fo^2^)+(0.1454P)^2^+0.1056P] where P=(Fo^2^+2Fc^2^)/3'
_refine_ls_weighting_scheme calc
_refine_ls_wR_factor_gt 0.1747
_refine_ls_wR_factor_ref 0.1814
_reflns_Friedel_coverage 0.000
_reflns_number_gt 2017
_reflns_number_total 2188
_reflns_threshold_expression 'I > 2\s(I)'
_cod_data_source_file d2dt00691j2.cif
_cod_data_source_block oepg_zn12
_cod_original_cell_volume 607.43(12)
_cod_database_code 7709866
_shelx_shelxl_version_number 2017/1
_shelx_space_group_comment
;
The symmetry employed for this shelxl refinement is uniquely defined
by the following loop, which should always be used as a source of
symmetry information in preference to the above space-group names.
They are only intended as comments.
;
_olex2_refinement_description
;
1. Fixed Uiso
 At 1.5 times of:
  All O(H,H) groups
2.a Rotating group:
 O3(H3A,H3B)
;
_olex2_exptl_crystal_mounting_method 'Coated in paratone oil mounted on a nylon loop'
_olex2_submission_special_instructions 'No special instructions were received'
_oxdiff_exptl_absorpt_empirical_details
;
Empirical correction (ABSPACK) includes:
- Absorption correction using spherical harmonics
- Frame scaling
;

loop_
_space_group_symop_operation_xyz
'x, y, z'
'-x, -y, -z'

loop_
_atom_site_label
_atom_site_type_symbol
_atom_site_fract_x
_atom_site_fract_y
_atom_site_fract_z
_atom_site_U_iso_or_equiv
_atom_site_adp_type
_atom_site_occupancy
_atom_site_site_symmetry_order
_atom_site_calc_flag
_atom_site_refinement_flags_posn
_atom_site_refinement_flags_adp
_atom_site_refinement_flags_occupancy
_atom_site_disorder_assembly
_atom_site_disorder_group
Zn1 Zn 0.500000 0.500000 1.000000 0.0210(3) Uani 1 2 d S T P . .
F4 F 0.2003(4) 0.8820(2) 0.62171(18) 0.0293(5) Uani 1 1 d . . . . .
F6 F 0.5581(4) 0.61957(19) 0.58121(18) 0.0279(5) Uani 1 1 d . . . . .
F5 F 0.0475(4) 0.6863(2) 0.65783(18) 0.0275(5) Uani 1 1 d . . . . .
F7 F 0.6300(4) 0.8278(2) 0.51420(17) 0.0270(5) Uani 1 1 d . . . . .
F8 F 0.1421(4) 0.8448(2) 0.40027(18) 0.0314(5) Uani 1 1 d . . . . .
F1 F 0.9316(5) 0.9643(2) 0.82874(19) 0.0369(6) Uani 1 1 d . . . . .
F9 F 0.1703(5) 0.6344(2) 0.4426(2) 0.0361(6) Uani 1 1 d . . . . .
F3 F 1.0761(4) 0.8192(2) 0.9828(2) 0.0341(5) Uani 1 1 d . . . . .
F11 F 0.3439(5) 0.7540(2) 0.21554(19) 0.0370(6) Uani 1 1 d . . . . .
O2 O 0.3161(5) 0.6029(2) 0.8445(2) 0.0231(5) Uani 1 1 d . . . . .
F2 F 0.7361(5) 0.9267(2) 1.0080(2) 0.0388(6) Uani 1 1 d . . . . .
F12 F 0.6012(5) 0.8753(2) 0.27241(19) 0.0378(6) Uani 1 1 d . . . . .
O1 O 0.6704(4) 0.6679(2) 1.0000(2) 0.0221(5) Uani 1 1 d . . . . .
F10 F 0.6639(5) 0.6693(3) 0.3242(2) 0.0415(6) Uani 1 1 d . . . . .
O3 O 0.1787(4) 0.5321(2) 1.1162(2) 0.0248(5) Uani 1 1 d . . . . .
H3A H 0.051808 0.484986 1.112466 0.037 Uiso 1 1 d GR . . . .
H3B H 0.124259 0.609278 1.087480 0.037 Uiso 1 1 d GR . . . .
C4 C 0.3923(6) 0.7108(3) 0.7752(3) 0.0202(6) Uani 1 1 d . . . . .
C1 C 0.8596(6) 0.8718(3) 0.9308(3) 0.0210(6) Uani 1 1 d . . . . .
C5 C 0.2656(6) 0.7555(3) 0.6491(3) 0.0220(7) Uani 1 1 d . . . . .
C2 C 0.6888(6) 0.7674(3) 0.9097(3) 0.0202(6) Uani 1 1 d . . . . .
C6 C 0.4442(6) 0.7363(3) 0.5422(3) 0.0206(7) Uani 1 1 d . . . . .
C7 C 0.3044(7) 0.7439(3) 0.4236(3) 0.0245(7) Uani 1 1 d . . . . .
C3 C 0.5701(6) 0.7946(3) 0.7978(3) 0.0207(7) Uani 1 1 d . . . . .
C8 C 0.4858(7) 0.7604(4) 0.3064(3) 0.0281(8) Uani 1 1 d . . . . .
H3 H 0.604(7) 0.864(4) 0.744(4) 0.013(8) Uiso 1 1 d . . . . .

loop_
_atom_site_aniso_label
_atom_site_aniso_U_11
_atom_site_aniso_U_22
_atom_site_aniso_U_33
_atom_site_aniso_U_23
_atom_site_aniso_U_13
_atom_site_aniso_U_12
Zn1 0.0228(4) 0.0202(4) 0.0200(4) -0.0045(3) -0.0059(3) -0.0076(3)
F4 0.0362(11) 0.0274(11) 0.0246(10) -0.0078(8) -0.0058(8) 0.0075(9)
F6 0.0310(10) 0.0272(11) 0.0277(10) -0.0106(8) -0.0072(8) 0.0046(8)
F5 0.0182(9) 0.0394(12) 0.0232(10) -0.0055(8) -0.0043(7) -0.0071(8)
F7 0.0236(10) 0.0350(11) 0.0232(10) -0.0089(8) -0.0016(7) -0.0129(8)
F8 0.0280(10) 0.0437(12) 0.0226(10) -0.0090(9) -0.0076(8) 0.0055(9)
F1 0.0493(13) 0.0327(12) 0.0262(11) -0.0029(9) -0.0061(10) -0.0231(10)
F9 0.0372(12) 0.0422(13) 0.0320(11) -0.0138(10) -0.0057(9) -0.0198(10)
F3 0.0272(10) 0.0266(11) 0.0519(13) -0.0139(9) -0.0149(9) -0.0051(8)
F11 0.0377(12) 0.0548(15) 0.0242(10) -0.0193(10) -0.0061(9) -0.0083(10)
O2 0.0240(11) 0.0241(12) 0.0205(11) -0.0042(9) -0.0060(9) -0.0068(9)
F2 0.0383(12) 0.0380(13) 0.0517(14) -0.0334(11) 0.0110(10) -0.0136(10)
F12 0.0417(13) 0.0486(14) 0.0238(11) -0.0122(10) 0.0051(9) -0.0198(11)
O1 0.0258(12) 0.0204(12) 0.0207(11) -0.0061(9) -0.0047(9) -0.0075(9)
F10 0.0364(12) 0.0588(16) 0.0345(12) -0.0227(11) -0.0023(10) 0.0110(11)
O3 0.0233(11) 0.0245(12) 0.0282(12) -0.0095(10) -0.0031(9) -0.0061(9)
C4 0.0227(14) 0.0227(16) 0.0158(14) -0.0062(12) -0.0022(11) -0.0018(12)
C1 0.0235(15) 0.0206(15) 0.0209(15) -0.0087(12) -0.0024(12) -0.0038(12)
C5 0.0194(15) 0.0254(16) 0.0217(15) -0.0075(12) -0.0027(12) -0.0003(12)
C2 0.0191(14) 0.0208(15) 0.0229(15) -0.0099(12) 0.0003(12) -0.0027(11)
C6 0.0181(14) 0.0235(16) 0.0213(15) -0.0072(12) -0.0045(12) -0.0038(12)
C7 0.0228(15) 0.0296(17) 0.0234(16) -0.0107(14) -0.0057(13) -0.0024(13)
C3 0.0247(16) 0.0193(16) 0.0176(15) -0.0047(13) -0.0006(12) -0.0065(12)
C8 0.0277(17) 0.0364(19) 0.0237(17) -0.0136(14) -0.0037(14) -0.0060(14)

loop_
_atom_type_symbol
_atom_type_description
_atom_type_scat_dispersion_real
_atom_type_scat_dispersion_imag
_atom_type_scat_source
C C 0.0181 0.0091 'International Tables Vol C Tables 4.2.6.8 and 6.1.1.4'
H H 0.0000 0.0000 'International Tables Vol C Tables 4.2.6.8 and 6.1.1.4'
F F 0.0727 0.0534 'International Tables Vol C Tables 4.2.6.8 and 6.1.1.4'
O O 0.0492 0.0322 'International Tables Vol C Tables 4.2.6.8 and 6.1.1.4'
Zn Zn -1.5491 0.6778 'International Tables Vol C Tables 4.2.6.8 and 6.1.1.4'

loop_
_citation_id
_citation_doi
_citation_year
1 10.1039/D1QI00817J 2021

loop_
_geom_angle_atom_site_label_1
_geom_angle_atom_site_label_2
_geom_angle_atom_site_label_3
_geom_angle
_geom_angle_site_symmetry_1
_geom_angle_site_symmetry_3
_geom_angle_publ_flag
O2 Zn1 O2 180.0 2_667 . ?
O2 Zn1 O3 89.30(9) . 2_667 ?
O2 Zn1 O3 90.70(9) . . ?
O2 Zn1 O3 90.70(9) 2_667 2_667 ?
O2 Zn1 O3 89.31(9) 2_667 . ?
O1 Zn1 O2 91.42(9) . 2_667 ?
O1 Zn1 O2 91.42(9) 2_667 . ?
O1 Zn1 O2 88.58(9) . . ?
O1 Zn1 O2 88.58(9) 2_667 2_667 ?
O1 Zn1 O1 180.0 2_667 . ?
O1 Zn1 O3 91.19(9) . . ?
O1 Zn1 O3 88.81(9) 2_667 . ?
O1 Zn1 O3 91.19(9) 2_667 2_667 ?
O1 Zn1 O3 88.81(9) . 2_667 ?
O3 Zn1 O3 180.0 . 2_667 ?
C4 O2 Zn1 123.6(2) . . ?
C2 O1 Zn1 124.7(2) . . ?
Zn1 O3 H3A 109.5 . . ?
Zn1 O3 H3B 109.3 . . ?
H3A O3 H3B 104.5 . . ?
O2 C4 C5 114.6(3) . . ?
O2 C4 C3 128.3(3) . . ?
C3 C4 C5 117.1(3) . . ?
F1 C1 F3 107.0(3) . . ?
F1 C1 F2 108.2(3) . . ?
F1 C1 C2 113.9(3) . . ?
F3 C1 C2 110.5(3) . . ?
F2 C1 F3 106.9(3) . . ?
F2 C1 C2 110.0(3) . . ?
F4 C5 C4 110.1(3) . . ?
F4 C5 C6 108.5(3) . . ?
F5 C5 F4 108.2(3) . . ?
F5 C5 C4 108.6(3) . . ?
F5 C5 C6 108.4(3) . . ?
C6 C5 C4 112.9(3) . . ?
O1 C2 C1 113.0(3) . . ?
O1 C2 C3 128.6(3) . . ?
C3 C2 C1 118.4(3) . . ?
F6 C6 F7 108.4(2) . . ?
F6 C6 C5 108.3(2) . . ?
F6 C6 C7 108.4(3) . . ?
F7 C6 C5 108.2(3) . . ?
F7 C6 C7 108.7(3) . . ?
C5 C6 C7 114.6(3) . . ?
F8 C7 F9 109.5(3) . . ?
F8 C7 C6 109.0(3) . . ?
F8 C7 C8 107.3(3) . . ?
F9 C7 C6 108.6(3) . . ?
F9 C7 C8 107.3(3) . . ?
C8 C7 C6 115.0(3) . . ?
C4 C3 C2 122.3(3) . . ?
C4 C3 H3 119(3) . . ?
C2 C3 H3 119(3) . . ?
F11 C8 F12 107.9(3) . . ?
F11 C8 C7 108.5(3) . . ?
F12 C8 C7 110.8(3) . . ?
F10 C8 F11 109.3(3) . . ?
F10 C8 F12 109.0(3) . . ?
F10 C8 C7 111.3(3) . . ?

loop_
_geom_bond_atom_site_label_1
_geom_bond_atom_site_label_2
_geom_bond_distance
_geom_bond_site_symmetry_2
_geom_bond_publ_flag
Zn1 O2 2.070(2) . ?
Zn1 O2 2.070(2) 2_667 ?
Zn1 O1 2.034(2) 2_667 ?
Zn1 O1 2.034(2) . ?
Zn1 O3 2.145(2) . ?
Zn1 O3 2.145(2) 2_667 ?
F4 C5 1.351(4) . ?
F6 C6 1.345(4) . ?
F5 C5 1.348(4) . ?
F7 C6 1.346(4) . ?
F8 C7 1.337(4) . ?
F1 C1 1.325(4) . ?
F9 C7 1.338(4) . ?
F3 C1 1.338(4) . ?
F11 C8 1.327(4) . ?
O2 C4 1.252(4) . ?
F2 C1 1.326(4) . ?
F12 C8 1.327(4) . ?
O1 C2 1.247(4) . ?
F10 C8 1.316(5) . ?
O3 H3A 0.8499 . ?
O3 H3B 0.8502 . ?
C4 C5 1.557(4) . ?
C4 C3 1.393(5) . ?
C1 C2 1.531(4) . ?
C5 C6 1.541(4) . ?
C2 C3 1.401(5) . ?
C6 C7 1.556(4) . ?
C7 C8 1.548(5) . ?
C3 H3 0.83(4) . ?

loop_
_geom_hbond_atom_site_label_D
_geom_hbond_atom_site_label_H
_geom_hbond_atom_site_label_A
_geom_hbond_distance_DH
_geom_hbond_distance_HA
_geom_hbond_distance_DA
_geom_hbond_angle_DHA
_geom_hbond_site_symmetry_A
_geom_hbond_publ_flag
O3 H3A O2 0.85 2.11 2.914(3) 158.5 2_567 yes
O3 H3B F3 0.85 2.25 3.076(3) 165.4 1_455 yes
O3 H3B O1 0.85 2.60 3.157(3) 123.8 1_455 yes

loop_
_geom_torsion_atom_site_label_1
_geom_torsion_atom_site_label_2
_geom_torsion_atom_site_label_3
_geom_torsion_atom_site_label_4
_geom_torsion
_geom_torsion_site_symmetry_1
_geom_torsion_site_symmetry_2
_geom_torsion_site_symmetry_3
_geom_torsion_site_symmetry_4
_geom_torsion_publ_flag
Zn1 O2 C4 C5 166.5(2) . . . . ?
Zn1 O2 C4 C3 -14.6(5) . . . . ?
Zn1 O1 C2 C1 -171.81(19) . . . . ?
Zn1 O1 C2 C3 10.1(5) . . . . ?
F4 C5 C6 F6 165.4(2) . . . . ?
F4 C5 C6 F7 48.1(3) . . . . ?
F4 C5 C6 C7 -73.4(3) . . . . ?
F6 C6 C7 F8 165.6(2) . . . . ?
F6 C6 C7 F9 46.3(3) . . . . ?
F6 C6 C7 C8 -73.9(4) . . . . ?
F5 C5 C6 F6 -77.3(3) . . . . ?
F5 C5 C6 F7 165.4(2) . . . . ?
F5 C5 C6 C7 43.9(4) . . . . ?
F7 C6 C7 F8 -76.8(3) . . . . ?
F7 C6 C7 F9 163.9(3) . . . . ?
F7 C6 C7 C8 43.7(4) . . . . ?
F8 C7 C8 F11 -63.9(4) . . . . ?
F8 C7 C8 F12 54.3(4) . . . . ?
F8 C7 C8 F10 175.8(3) . . . . ?
F1 C1 C2 O1 165.0(3) . . . . ?
F1 C1 C2 C3 -16.7(4) . . . . ?
F9 C7 C8 F11 53.7(4) . . . . ?
F9 C7 C8 F12 172.0(3) . . . . ?
F9 C7 C8 F10 -66.5(4) . . . . ?
F3 C1 C2 O1 44.4(4) . . . . ?
F3 C1 C2 C3 -137.3(3) . . . . ?
O2 C4 C5 F4 136.6(3) . . . . ?
O2 C4 C5 F5 18.3(4) . . . . ?
O2 C4 C5 C6 -102.0(3) . . . . ?
O2 C4 C3 C2 -1.5(6) . . . . ?
F2 C1 C2 O1 -73.4(4) . . . . ?
F2 C1 C2 C3 104.9(3) . . . . ?
O1 C2 C3 C4 4.3(6) . . . . ?
C4 C5 C6 F6 43.1(4) . . . . ?
C4 C5 C6 F7 -74.2(3) . . . . ?
C4 C5 C6 C7 164.3(3) . . . . ?
C1 C2 C3 C4 -173.7(3) . . . . ?
C5 C4 C3 C2 177.4(3) . . . . ?
C5 C6 C7 F8 44.4(4) . . . . ?
C5 C6 C7 F9 -74.9(4) . . . . ?
C5 C6 C7 C8 164.9(3) . . . . ?
C6 C7 C8 F11 174.6(3) . . . . ?
C6 C7 C8 F12 -67.1(4) . . . . ?
C6 C7 C8 F10 54.4(4) . . . . ?
C3 C4 C5 F4 -42.5(4) . . . . ?
C3 C4 C5 F5 -160.8(3) . . . . ?
C3 C4 C5 C6 79.0(4) . . . . ?
